data_4326262
loop_
_publ_author_name
'Qiang Gao'
'Xiqu Wang'
'Allan J. Jacobson'

_publ_section_title
;
 Homochiral Frameworks Formed by Reactions of Lanthanide Ions with a
 Chiral Antimony Tartrate Secondary Building Unit
;
_journal_name_full 'Inorganic Chemistry'
_journal_page_first 9073
_journal_page_last 9082
_journal_paper_doi 10.1021/ic201274c
_journal_volume 50
_journal_year 2011
_chemical_absolute_configuration rm
_chemical_formula_sum 'C8 H16 N Nd O21 Sb2'
_chemical_formula_weight 849.96
_chemical_name_systematic
; 
 ? 
;
_space_group_IT_number 19
_symmetry_cell_setting orthorhombic
_symmetry_space_group_name_Hall 'P 2ac 2ab'
_symmetry_space_group_name_H-M 'P 21 21 21'
_atom_sites_solution_hydrogens geom
_atom_sites_solution_primary direct
_atom_sites_solution_secondary difmap
_audit_creation_method SHELXL-97
_cell_angle_alpha 90.00
_cell_angle_beta 90.00
_cell_angle_gamma 90.00
_cell_formula_units_Z 4
_cell_length_a 10.2946(6)
_cell_length_b 11.3515(7)
_cell_length_c 17.0396(10)
_cell_measurement_reflns_used 6691
_cell_measurement_temperature 296(2)
_cell_measurement_theta_max 29.5433
_cell_measurement_theta_min 2.6708
_cell_volume 1991.2(2)
_computing_cell_refinement Bruker-ApexII
_computing_data_collection Bruker-ApexII
_computing_data_reduction Bruker-ApexII
_computing_structure_refinement 'SHELXL-97 (Sheldrick, 1997)'
_computing_structure_solution 'SHELXS-97 (Sheldrick, 1990)'
_diffrn_ambient_temperature 296(2)
_diffrn_measured_fraction_theta_full 0.992
_diffrn_measured_fraction_theta_max 0.917
_diffrn_radiation_monochromator graphite
_diffrn_radiation_source 'fine-focus sealed tube'
_diffrn_radiation_type MoK\a
_diffrn_radiation_wavelength 0.71073
_diffrn_reflns_av_R_equivalents 0.0349
_diffrn_reflns_av_sigmaI/netI 0.0444
_diffrn_reflns_limit_h_max 13
_diffrn_reflns_limit_h_min -13
_diffrn_reflns_limit_k_max 15
_diffrn_reflns_limit_k_min -15
_diffrn_reflns_limit_l_max 23
_diffrn_reflns_limit_l_min -15
_diffrn_reflns_number 13105
_diffrn_reflns_theta_full 25.00
_diffrn_reflns_theta_max 29.78
_diffrn_reflns_theta_min 2.16
_exptl_absorpt_coefficient_mu 5.372
_exptl_absorpt_correction_T_max 0.651
_exptl_absorpt_correction_T_min 0.475
_exptl_absorpt_correction_type multi-scan
_exptl_absorpt_process_details 'Blessing, 1995'
_exptl_crystal_colour pink
_exptl_crystal_density_diffrn 2.835
_exptl_crystal_description plate
_exptl_crystal_F_000 1604
_exptl_crystal_size_max 0.24
_exptl_crystal_size_mid 0.12
_exptl_crystal_size_min 0.06
_refine_diff_density_max 1.658
_refine_diff_density_min -1.235
_refine_diff_density_rms 0.164
_refine_ls_abs_structure_details 'Flack H D (1983), Acta Cryst. A39, 876-881'
_refine_ls_abs_structure_Flack -0.021(13)
_refine_ls_extinction_method none
_refine_ls_goodness_of_fit_ref 1.002
_refine_ls_hydrogen_treatment constrain
_refine_ls_matrix_type full
_refine_ls_number_parameters 298
_refine_ls_number_reflns 5025
_refine_ls_number_restraints 0
_refine_ls_restrained_S_all 1.002
_refine_ls_R_factor_all 0.0285
_refine_ls_R_factor_gt 0.0261
_refine_ls_shift/su_max 0.002
_refine_ls_shift/su_mean 0.000
_refine_ls_structure_factor_coef Fsqd
_refine_ls_weighting_details 'calc w=1/[\s^2^(Fo^2^)+(0.0265P)^2^+0.0000P] where P=(Fo^2^+2Fc^2^)/3'
_refine_ls_weighting_scheme calc
_refine_ls_wR_factor_gt 0.0578
_refine_ls_wR_factor_ref 0.0586
_reflns_number_gt 4665
_reflns_number_total 5025
_reflns_threshold_expression >2sigma(I)
_cod_data_source_file ic201274c_si_003_04.cif
_cod_data_source_block 1D-Nd
_cod_database_code 4326262

loop_
_symmetry_equiv_pos_as_xyz
'x, y, z'
'-x+1/2, -y, z+1/2'
'x+1/2, -y+1/2, -z'
'-x, y+1/2, -z+1/2'

loop_
_atom_site_label
_atom_site_type_symbol
_atom_site_fract_x
_atom_site_fract_y
_atom_site_fract_z
_atom_site_U_iso_or_equiv
_atom_site_adp_type
_atom_site_occupancy
_atom_site_symmetry_multiplicity
_atom_site_calc_flag
_atom_site_refinement_flags
Nd1 Nd 0.62487(3) 0.33600(2) 0.710459(15) 0.01622(7) Uani 1 1 d .
Sb2 Sb 0.40358(3) 0.50390(3) 0.383791(19) 0.01821(8) Uani 1 1 d .
Sb1 Sb 0.03159(4) 0.62038(3) 0.57223(2) 0.01870(8) Uani 1 1 d .
O1 O 0.4813(4) 0.4232(4) 0.6165(2) 0.0278(9) Uani 1 1 d .
O2 O 0.4944(4) 0.5054(3) 0.4987(2) 0.0239(8) Uani 1 1 d .
O3 O 0.2731(4) 0.4172(3) 0.44809(19) 0.0192(8) Uani 1 1 d .
O4 O 0.2020(4) 0.5416(3) 0.5938(2) 0.0226(9) Uani 1 1 d .
O5 O -0.0083(4) 0.4383(3) 0.5414(2) 0.0262(9) Uani 1 1 d .
O6 O 0.0665(4) 0.2565(4) 0.5616(3) 0.0332(10) Uani 1 1 d .
O7 O 0.2616(4) 0.8986(3) 0.4906(2) 0.0258(9) Uani 1 1 d .
O8 O 0.1564(4) 0.7767(3) 0.5703(2) 0.0237(9) Uani 1 1 d .
O9 O 0.0572(4) 0.6471(3) 0.45752(19) 0.0209(8) Uani 1 1 d .
O10 O 0.0907(4) 0.6693(4) 0.2710(2) 0.0255(9) Uani 1 1 d .
O11 O 0.2342(4) 0.5318(3) 0.3073(2) 0.0228(9) Uani 1 1 d .
O12 O 0.3431(4) 0.6627(3) 0.4158(2) 0.0208(8) Uani 1 1 d .
O13 O 0.8410(5) 0.2209(4) 0.7060(3) 0.0499(13) Uani 1 1 d .
O14 O 0.8578(5) 0.3973(5) 0.7482(3) 0.0499(13) Uani 1 1 d .
O15 O 1.0284(5) 0.2846(6) 0.7471(3) 0.0689(18) Uani 1 1 d .
O16W O 0.7390(4) 0.3824(4) 0.5860(2) 0.0322(10) Uani 1 1 d .
O17W O 0.5541(4) 0.1667(4) 0.6293(2) 0.0293(9) Uani 1 1 d .
O18W O 0.6342(4) 0.5517(3) 0.7299(2) 0.0300(10) Uani 1 1 d .
O19W O 0.6383(4) 0.3733(4) 0.8515(2) 0.0279(9) Uani 1 1 d .
O20W O 0.6238(4) 0.1379(3) 0.7890(2) 0.0268(8) Uani 1 1 d .
O21W O 0.2756(5) 0.1169(4) 0.6177(3) 0.0457(12) Uani 1 1 d .
N1 N 0.9135(6) 0.3011(6) 0.7344(3) 0.0385(14) Uani 1 1 d .
C1 C 0.4391(5) 0.4410(5) 0.5488(3) 0.0198(12) Uani 1 1 d .
C2 C 0.3123(5) 0.3841(5) 0.5245(3) 0.0180(11) Uani 1 1 d .
H2 H 0.3237 0.2984 0.5255 0.022 Uiso 1 1 calc R
C3 C 0.2090(5) 0.4174(5) 0.5863(3) 0.0182(11) Uani 1 1 d .
H3 H 0.2345 0.3838 0.6369 0.022 Uiso 1 1 calc R
C4 C 0.0803(5) 0.3636(5) 0.5617(3) 0.0208(11) Uani 1 1 d .
C5 C 0.1873(5) 0.8143(4) 0.5013(3) 0.0200(11) Uani 1 1 d .
C6 C 0.1269(5) 0.7475(4) 0.4328(3) 0.0187(10) Uani 1 1 d .
H6 H 0.0670 0.8004 0.4053 0.022 Uiso 1 1 calc R
C7 C 0.2392(5) 0.7140(5) 0.3757(3) 0.0188(11) Uani 1 1 d .
H7 H 0.2703 0.7861 0.3503 0.023 Uiso 1 1 calc R
C8 C 0.1838(5) 0.6332(5) 0.3126(3) 0.0189(11) Uani 1 1 d .

loop_
_atom_site_aniso_label
_atom_site_aniso_U_11
_atom_site_aniso_U_22
_atom_site_aniso_U_33
_atom_site_aniso_U_23
_atom_site_aniso_U_13
_atom_site_aniso_U_12
Nd1 0.01435(14) 0.01925(13) 0.01506(12) 0.00105(11) 0.00028(11) 0.00018(11)
Sb2 0.01578(18) 0.02065(17) 0.01819(16) 0.00129(14) 0.00045(13) 0.00032(14)
Sb1 0.01598(19) 0.02185(17) 0.01828(16) -0.00077(14) 0.00076(14) 0.00030(14)
O1 0.020(2) 0.042(2) 0.0213(19) 0.0037(18) -0.0014(17) 0.0086(18)
O2 0.022(2) 0.027(2) 0.0233(19) 0.0056(17) -0.0063(16) -0.0061(17)
O3 0.015(2) 0.027(2) 0.0155(17) 0.0023(15) -0.0001(14) -0.0033(15)
O4 0.014(2) 0.025(2) 0.028(2) -0.0053(16) -0.0026(16) 0.0009(16)
O5 0.020(2) 0.025(2) 0.033(2) -0.0031(17) -0.0016(17) 0.0018(17)
O6 0.030(3) 0.023(2) 0.047(2) 0.0000(19) 0.000(2) -0.0064(18)
O7 0.022(2) 0.023(2) 0.032(2) -0.0031(18) -0.0044(18) -0.0044(17)
O8 0.028(2) 0.026(2) 0.0172(17) -0.0039(17) -0.0032(16) -0.0065(17)
O9 0.019(2) 0.026(2) 0.0184(17) -0.0012(15) -0.0015(14) -0.0040(16)
O10 0.018(2) 0.036(2) 0.0221(18) -0.0013(17) -0.0061(15) 0.0030(18)
O11 0.029(2) 0.020(2) 0.0193(19) -0.0041(15) -0.0047(16) 0.0024(16)
O12 0.018(2) 0.0192(17) 0.0254(19) -0.0015(16) -0.0071(14) 0.0041(16)
O13 0.026(3) 0.040(3) 0.083(4) 0.003(3) 0.004(3) 0.004(2)
O14 0.029(3) 0.055(3) 0.066(3) -0.021(3) -0.008(2) 0.001(3)
O15 0.014(3) 0.127(6) 0.066(3) -0.001(4) -0.004(3) 0.012(3)
O16W 0.025(3) 0.043(3) 0.029(2) 0.012(2) 0.0085(18) 0.002(2)
O17W 0.034(3) 0.032(2) 0.0228(19) -0.0058(18) -0.0006(17) -0.004(2)
O18W 0.033(3) 0.023(2) 0.034(2) 0.0007(17) 0.0000(19) 0.002(2)
O19W 0.030(2) 0.038(2) 0.0157(17) 0.0038(17) -0.0007(16) 0.000(2)
O20W 0.028(2) 0.023(2) 0.0292(18) 0.0035(17) 0.0026(19) 0.0035(17)
O21W 0.050(3) 0.034(3) 0.053(3) 0.015(2) -0.009(3) 0.000(2)
N1 0.021(3) 0.065(4) 0.028(3) 0.008(3) -0.001(2) 0.004(3)
C1 0.018(3) 0.020(3) 0.021(3) -0.004(2) -0.003(2) 0.003(2)
C2 0.020(3) 0.016(2) 0.017(2) 0.002(2) 0.000(2) 0.004(2)
C3 0.016(3) 0.016(3) 0.022(3) -0.002(2) 0.003(2) 0.002(2)
C4 0.014(3) 0.028(3) 0.020(2) 0.002(2) 0.003(2) -0.005(2)
C5 0.015(3) 0.022(3) 0.023(3) -0.002(2) -0.004(2) 0.005(2)
C6 0.015(3) 0.023(3) 0.018(2) -0.003(2) -0.002(2) 0.000(2)
C7 0.018(3) 0.023(3) 0.015(2) 0.004(2) -0.004(2) -0.001(2)
C8 0.014(3) 0.028(3) 0.014(2) 0.003(2) 0.0021(19) 0.001(2)

loop_
_atom_type_symbol
_atom_type_description
_atom_type_scat_dispersion_real
_atom_type_scat_dispersion_imag
_atom_type_scat_source
C C 0.0033 0.0016 'International Tables Vol C Tables 4.2.6.8 and 6.1.1.4'
O O 0.0106 0.0060 'International Tables Vol C Tables 4.2.6.8 and 6.1.1.4'
Sb Sb -0.5866 1.5461 'International Tables Vol C Tables 4.2.6.8 and 6.1.1.4'
Nd Nd -0.1943 3.0179 'International Tables Vol C Tables 4.2.6.8 and 6.1.1.4'
N N 0.0061 0.0033 'International Tables Vol C Tables 4.2.6.8 and 6.1.1.4'
H H 0.0000 0.0000 'International Tables Vol C Tables 4.2.6.8 and 6.1.1.4'

loop_
_geom_angle_atom_site_label_1
_geom_angle_atom_site_label_2
_geom_angle_atom_site_label_3
_geom_angle
_geom_angle_site_symmetry_1
_geom_angle_site_symmetry_3
O1 Nd1 O19W 128.40(14) . .
O1 Nd1 O10 74.48(13) . 2_565
O19W Nd1 O10 68.96(13) . 2_565
O1 Nd1 O18W 72.79(14) . .
O19W Nd1 O18W 72.21(13) . .
O10 Nd1 O18W 90.17(14) 2_565 .
O1 Nd1 O17W 76.45(14) . .
O19W Nd1 O17W 134.43(13) . .
O10 Nd1 O17W 87.13(14) 2_565 .
O18W Nd1 O17W 148.70(14) . .
O1 Nd1 O16W 68.46(14) . .
O19W Nd1 O16W 140.97(15) . .
O10 Nd1 O16W 142.64(13) 2_565 .
O18W Nd1 O16W 83.44(14) . .
O17W Nd1 O16W 80.03(14) . .
O1 Nd1 O14 129.02(17) . .
O19W Nd1 O14 69.84(16) . .
O10 Nd1 O14 138.11(14) 2_565 .
O18W Nd1 O14 70.31(16) . .
O17W Nd1 O14 128.47(16) . .
O16W Nd1 O14 73.46(16) . .
O1 Nd1 O13 136.21(16) . .
O19W Nd1 O13 93.89(17) . .
O10 Nd1 O13 141.39(15) 2_565 .
O18W Nd1 O13 118.13(15) . .
O17W Nd1 O13 81.04(16) . .
O16W Nd1 O13 70.97(16) . .
O14 Nd1 O13 48.88(17) . .
O1 Nd1 O20W 134.02(14) . .
O19W Nd1 O20W 69.28(13) . .
O10 Nd1 O20W 76.09(13) 2_565 .
O18W Nd1 O20W 141.49(12) . .
O17W Nd1 O20W 67.52(12) . .
O16W Nd1 O20W 128.44(13) . .
O14 Nd1 O20W 96.22(16) . .
O13 Nd1 O20W 65.41(15) . .
O12 Sb2 O3 94.94(15) . .
O12 Sb2 O2 83.09(14) . .
O3 Sb2 O2 78.38(14) . .
O12 Sb2 O11 77.48(14) . .
O3 Sb2 O11 82.08(15) . .
O2 Sb2 O11 151.03(14) . .
O9 Sb1 O4 97.59(16) . .
O9 Sb1 O5 86.15(15) . .
O4 Sb1 O5 77.61(15) . .
O9 Sb1 O8 77.56(14) . .
O4 Sb1 O8 81.41(15) . .
O5 Sb1 O8 151.41(15) . .
C1 O1 Nd1 154.1(4) . .
C1 O2 Sb2 114.4(3) . .
C2 O3 Sb2 116.4(3) . .
C3 O4 Sb1 118.1(3) . .
C4 O5 Sb1 115.2(3) . .
C5 O8 Sb1 115.2(3) . .
C6 O9 Sb1 118.8(3) . .
C8 O10 Nd1 156.7(4) . 2_564
C8 O11 Sb2 114.4(3) . .
C7 O12 Sb2 119.0(3) . .
N1 O13 Nd1 97.6(4) . .
N1 O14 Nd1 98.3(4) . .
O15 N1 O14 123.0(7) . .
O15 N1 O13 121.8(7) . .
O14 N1 O13 115.1(5) . .
O1 C1 O2 124.3(5) . .
O1 C1 C2 118.9(5) . .
O2 C1 C2 116.8(4) . .
O3 C2 C1 112.6(4) . .
O3 C2 C3 111.5(4) . .
C1 C2 C3 107.6(4) . .
O4 C3 C4 112.4(5) . .
O4 C3 C2 109.9(4) . .
C4 C3 C2 108.4(4) . .
O6 C4 O5 124.6(5) . .
O6 C4 C3 120.2(5) . .
O5 C4 C3 115.2(5) . .
O7 C5 O8 122.7(5) . .
O7 C5 C6 121.6(5) . .
O8 C5 C6 115.6(5) . .
O9 C6 C5 112.4(4) . .
O9 C6 C7 111.5(4) . .
C5 C6 C7 107.3(4) . .
O12 C7 C8 112.4(4) . .
O12 C7 C6 111.3(4) . .
C8 C7 C6 108.1(4) . .
O10 C8 O11 124.5(5) . .
O10 C8 C7 119.0(5) . .
O11 C8 C7 116.4(5) . .

loop_
_geom_bond_atom_site_label_1
_geom_bond_atom_site_label_2
_geom_bond_distance
_geom_bond_site_symmetry_2
Nd1 O1 2.393(4) .
Nd1 O19W 2.444(3) .
Nd1 O10 2.448(4) 2_565
Nd1 O18W 2.473(4) .
Nd1 O17W 2.478(4) .
Nd1 O16W 2.481(4) .
Nd1 O14 2.578(5) .
Nd1 O13 2.581(5) .
Nd1 O20W 2.617(4) .
Sb2 O12 1.984(4) .
Sb2 O3 1.994(4) .
Sb2 O2 2.170(4) .
Sb2 O11 2.200(4) .
Sb1 O9 1.995(3) .
Sb1 O4 2.004(4) .
Sb1 O5 2.172(4) .
Sb1 O8 2.191(4) .
O1 C1 1.249(6) .
O2 C1 1.261(6) .
O3 C2 1.414(6) .
O4 C3 1.418(6) .
O5 C4 1.293(7) .
O6 C4 1.224(7) .
O7 C5 1.238(6) .
O8 C5 1.291(7) .
O9 C6 1.411(6) .
O10 C8 1.261(6) .
O10 Nd1 2.448(4) 2_564
O11 C8 1.266(6) .
O12 C7 1.396(6) .
O13 N1 1.274(7) .
O14 N1 1.255(8) .
O15 N1 1.216(7) .
C1 C2 1.515(8) .
C2 C3 1.543(7) .
C3 C4 1.517(8) .
C5 C6 1.523(7) .
C6 C7 1.558(7) .
C7 C8 1.523(7) .
